data_7129306
loop_
_publ_author_name
'Gharpure, Santosh J.'
'Jegadeesan, S.'
'Vishwakarma, Dharmendra S.'

_publ_section_title
;
 Acid-catalysed iterative generation of o-quinone methides for the
 synthesis of dioxabicyclo[3.3.1]nonanes: total synthesis of
 myristicyclins A--B
;
_journal_name_full 'Chemical Communications'
_journal_paper_doi 10.1039/D1CC06146A
_journal_year 2021
_chemical_formula_moiety '0.5(C20 H24 O5)'
_chemical_formula_sum 'C10 H12 O2.5'
_chemical_formula_weight 172.20
_space_group_crystal_system orthorhombic
_space_group_IT_number 19
_space_group_name_Hall 'P 2ac 2ab'
_space_group_name_H-M_alt 'P 21 21 21'
_atom_sites_solution_hydrogens geom
_atom_sites_solution_primary dual
_audit_creation_date 2017-05-01
_audit_creation_method
;
Olex2 1.2-ac3
(compiled 2016.08.26 svn.r3337 for Rigaku Oxford Diffraction, GUI svn.r5221)
;
_audit_update_record
;
2021-07-16 deposited with the CCDC.	2021-11-16 downloaded from the CCDC.
;
_cell_angle_alpha 90
_cell_angle_beta 90
_cell_angle_gamma 90
_cell_formula_units_Z 8
_cell_length_a 7.4157(3)
_cell_length_b 9.0593(5)
_cell_length_c 26.5028(14)
_cell_measurement_reflns_used 4731
_cell_measurement_temperature 100
_cell_measurement_theta_max 31.0730
_cell_measurement_theta_min 2.8370
_cell_volume 1780.49(15)
_computing_cell_refinement 'CrystalClear-SM Expert 2.0 r7 (Rigaku, 2011)'
_computing_data_collection 'CrystalClear-SM Expert 2.0 r7 (Rigaku, 2011)'
_computing_data_reduction 'CrystalClear-SM Expert 2.0 r7 (Rigaku, 2011)'
_computing_molecular_graphics 'Olex2 (Dolomanov et al., 2009)'
_computing_publication_material 'Olex2 (Dolomanov et al., 2009)'
_computing_structure_refinement 'ShelXL (Sheldrick, 2015)'
_computing_structure_solution 'ShelXT (Sheldrick, 2015)'
_diffrn_ambient_temperature 100
_diffrn_detector CCD
_diffrn_detector_area_resol_mean 28.5714
_diffrn_detector_type 'Rigaku Saturn724+'
_diffrn_measured_fraction_theta_full 0.995
_diffrn_measured_fraction_theta_max 0.994
_diffrn_measurement_details
;
List of Runs (angles in degrees, time in seconds):

  # Type    Start    End  Width  t~exp~   \w     \q     \k     \f   Frames
#--------------------------------------------------------------------------
  1  \w   -109.00  67.00   0.50    8.00    --  -20.00   0.00-180.00  352
  2  \w    -26.50  13.50   0.50    8.00    --  -20.00  72.00 108.00   80
;
_diffrn_measurement_device 'AFC12 (Right): Kappa 3 circle'
_diffrn_measurement_device_type 'Rigaku Saturn724+ (2x2 bin mode)'
_diffrn_measurement_method 'profile data from \w-scans'
_diffrn_measurement_specimen_support 'Mitegen 50um'
_diffrn_orient_matrix_type 'CrysAlisPro convention (1999,Acta A55,543-557)'
_diffrn_orient_matrix_UB_11 -0.0098948000
_diffrn_orient_matrix_UB_12 -0.0404584000
_diffrn_orient_matrix_UB_13 0.0227183000
_diffrn_orient_matrix_UB_21 -0.0734800000
_diffrn_orient_matrix_UB_22 0.0456276000
_diffrn_orient_matrix_UB_23 0.0069605000
_diffrn_orient_matrix_UB_31 -0.0601901000
_diffrn_orient_matrix_UB_32 -0.0490201000
_diffrn_orient_matrix_UB_33 -0.0122582000
_diffrn_radiation_collimation 0.3
_diffrn_radiation_monochromator Confocal
_diffrn_radiation_probe x-ray
_diffrn_radiation_type MoK\a
_diffrn_radiation_wavelength 0.71073
_diffrn_reflns_av_R_equivalents 0.0380
_diffrn_reflns_av_unetI/netI 0.0466
_diffrn_reflns_Laue_measured_fraction_full 0.995
_diffrn_reflns_Laue_measured_fraction_max 0.994
_diffrn_reflns_limit_h_max 5
_diffrn_reflns_limit_h_min -8
_diffrn_reflns_limit_k_max 10
_diffrn_reflns_limit_k_min -7
_diffrn_reflns_limit_l_max 31
_diffrn_reflns_limit_l_min -30
_diffrn_reflns_number 7171
_diffrn_reflns_point_group_measured_fraction_full 0.996
_diffrn_reflns_point_group_measured_fraction_max 0.996
_diffrn_reflns_theta_full 24.993
_diffrn_reflns_theta_max 24.993
_diffrn_reflns_theta_min 2.724
_diffrn_source 'Rotating Anode'
_diffrn_source_current 24.0
_diffrn_source_power 1.2
_diffrn_source_target Mo
_diffrn_source_type 'Rotating Anode'
_diffrn_source_voltage 50.0
_exptl_absorpt_coefficient_mu 0.092
_exptl_absorpt_correction_T_max 1.00000
_exptl_absorpt_correction_T_min 0.85068
_exptl_absorpt_correction_type multi-scan
_exptl_absorpt_process_details
;
CrysAlisPro 1.171.38.43 (Rigaku Oxford Diffraction, 2015)
Empirical absorption correction using spherical harmonics,
 implemented in SCALE3 ABSPACK scaling algorithm.
;
_exptl_crystal_colour colourless
_exptl_crystal_colour_primary colourless
_exptl_crystal_density_diffrn 1.285
_exptl_crystal_description block
_exptl_crystal_F_000 736
_exptl_crystal_size_max 0.28
_exptl_crystal_size_mid 0.194
_exptl_crystal_size_min 0.104
_refine_diff_density_max 0.195
_refine_diff_density_min -0.285
_refine_diff_density_rms 0.055
_refine_ls_abs_structure_details
;
 Flack x determined using 1056 quotients [(I+)-(I-)]/[(I+)+(I-)]
 (Parsons, Flack and Wagner, Acta Cryst. B69 (2013) 249-259).
;
_refine_ls_abs_structure_Flack 0.0(7)
_refine_ls_extinction_method none
_refine_ls_goodness_of_fit_ref 1.036
_refine_ls_hydrogen_treatment constr
_refine_ls_matrix_type full
_refine_ls_number_parameters 230
_refine_ls_number_reflns 3114
_refine_ls_number_restraints 0
_refine_ls_restrained_S_all 1.036
_refine_ls_R_factor_all 0.0478
_refine_ls_R_factor_gt 0.0414
_refine_ls_shift/su_max 0.001
_refine_ls_shift/su_mean 0.000
_refine_ls_structure_factor_coef Fsqd
_refine_ls_weighting_details 'w=1/[\s^2^(Fo^2^)+(0.0448P)^2^+0.6120P] where P=(Fo^2^+2Fc^2^)/3'
_refine_ls_weighting_scheme calc
_refine_ls_wR_factor_gt 0.0961
_refine_ls_wR_factor_ref 0.1007
_reflns_Friedel_coverage 0.713
_reflns_Friedel_fraction_full 0.998
_reflns_Friedel_fraction_max 0.998
_reflns_number_gt 2880
_reflns_number_total 3114
_reflns_threshold_expression 'I > 2\s(I)'
_cod_data_source_file d1cc06146a2.cif
_cod_data_source_block sjg-jsm-05-95_mo
_cod_original_formula_sum 'C10 H12 O2.50'
_cod_database_code 7129306
_shelx_space_group_comment
;
The symmetry employed for this shelxl refinement is uniquely defined
by the following loop, which should always be used as a source of
symmetry information in preference to the above space-group names.
They are only intended as comments.
;
_reflns_odcompleteness_completeness 93.13
_reflns_odcompleteness_iscentric 1
_reflns_odcompleteness_theta 30.96
_olex2_refinement_description
;
1. Fixed Uiso
 At 1.2 times of:
  All C(H) groups, All C(H,H) groups
 At 1.5 times of:
  All C(H,H,H) groups
2.a Ternary CH refined with riding coordinates:
 C00K(H00O), C00M(H00P)
2.b Secondary CH2 refined with riding coordinates:
 C00D(H00F,H00G), C00J(H00M,H00N)
2.c Aromatic/amide H refined with riding coordinates:
 C006(H006), C009(H009), C00B(H00D), C00C(H00E), C00E(H00H), C00I(H00L)
2.d Idealised Me refined as rotating group:
 C008(H00A,H00B,H00C), C00H(H00I,H00J,H00K), C00N(H00Q,H00R,H00S), C00O(H00T,
 H00U,H00V)
;
_shelx_shelxl_version_number 2014/7
_olex2_submission_special_instructions 'No special instructions were received'
_oxdiff_exptl_absorpt_empirical_details
;
Empirical correction (ABSPACK) includes:
- Absorption correction using spherical harmonics
- Frame scaling
- Detector area scaling
;
_oxdiff_exptl_absorpt_empirical_full_max 1.293
_oxdiff_exptl_absorpt_empirical_full_min 0.802

loop_
_space_group_symop_operation_xyz
'x, y, z'
'-x+1/2, -y, z+1/2'
'-x, y+1/2, -z+1/2'
'x+1/2, -y+1/2, -z'

loop_
_atom_site_label
_atom_site_type_symbol
_atom_site_fract_x
_atom_site_fract_y
_atom_site_fract_z
_atom_site_U_iso_or_equiv
_atom_site_adp_type
_atom_site_occupancy
_atom_site_site_symmetry_order
_atom_site_calc_flag
_atom_site_refinement_flags_posn
_atom_site_refinement_flags_adp
_atom_site_refinement_flags_occupancy
_atom_site_disorder_assembly
_atom_site_disorder_group
O001 O -0.6200(3) -0.3418(2) -0.46142(7) 0.0224(5) Uani 1 1 d . . . . .
O002 O -0.1115(3) -0.6643(2) -0.42891(8) 0.0260(5) Uani 1 1 d . . . . .
O003 O -0.4775(3) -0.4817(2) -0.29613(7) 0.0237(5) Uani 1 1 d . . . . .
O004 O -1.0107(3) -0.2619(2) -0.30024(7) 0.0274(5) Uani 1 1 d . . . . .
O005 O -1.0046(3) -0.1188(2) -0.37332(7) 0.0215(5) Uani 1 1 d . . . . .
C006 C -0.3628(4) -0.5032(3) -0.44945(10) 0.0172(6) Uani 1 1 d . . . . .
H006 H -0.3373 -0.5059 -0.4846 0.021 Uiso 1 1 calc R . . . .
C007 C -0.5078(4) -0.4206(3) -0.43062(10) 0.0173(6) Uani 1 1 d . . . . .
C008 C -0.5922(4) -0.3529(3) -0.51474(11) 0.0256(7) Uani 1 1 d . . . . .
H00A H -0.4715 -0.3162 -0.5232 0.038 Uiso 1 1 calc GR . . . .
H00B H -0.6830 -0.2936 -0.5324 0.038 Uiso 1 1 calc GR . . . .
H00C H -0.6029 -0.4563 -0.5252 0.038 Uiso 1 1 calc GR . . . .
C009 C -0.4962(4) 0.0671(3) -0.38870(11) 0.0239(7) Uani 1 1 d . . . . .
H009 H -0.3809 0.1114 -0.3926 0.029 Uiso 1 1 calc R . . . .
C00A C -0.4357(3) -0.4939(3) -0.34644(10) 0.0177(6) Uani 1 1 d . . . . .
C00B C -0.5108(4) -0.0827(3) -0.37912(10) 0.0193(6) Uani 1 1 d . . . . .
H00D H -0.4041 -0.1404 -0.3769 0.023 Uiso 1 1 calc R . . . .
C00C C -0.8175(4) 0.0867(3) -0.38732(11) 0.0234(7) Uani 1 1 d . . . . .
H00E H -0.9238 0.1444 -0.3907 0.028 Uiso 1 1 calc R . . . .
C00D C -1.1551(4) -0.1830(4) -0.27643(12) 0.0354(8) Uani 1 1 d . . . . .
H00F H -1.2726 -0.2189 -0.2892 0.043 Uiso 1 1 calc R . . . .
H00G H -1.1453 -0.0763 -0.2840 0.043 Uiso 1 1 calc R . . . .
C00E C -0.6510(4) 0.1519(3) -0.39248(11) 0.0260(7) Uani 1 1 d . . . . .
H00H H -0.6422 0.2550 -0.3986 0.031 Uiso 1 1 calc R . . . .
C00F C -0.6776(4) -0.1516(3) -0.37264(10) 0.0166(6) Uani 1 1 d . . . . .
C00G C -0.5455(3) -0.4101(3) -0.37898(10) 0.0159(6) Uani 1 1 d . . . . .
C00H C -0.0474(4) -0.6497(4) -0.47914(12) 0.0315(8) Uani 1 1 d . . . . .
H00I H 0.0649 -0.7056 -0.4830 0.047 Uiso 1 1 calc GR . . . .
H00J H -0.0249 -0.5453 -0.4865 0.047 Uiso 1 1 calc GR . . . .
H00K H -0.1380 -0.6881 -0.5026 0.047 Uiso 1 1 calc GR . . . .
C00I C -0.2944(4) -0.5784(3) -0.36390(11) 0.0187(6) Uani 1 1 d . . . . .
H00L H -0.2229 -0.6342 -0.3411 0.022 Uiso 1 1 calc R . . . .
C00J C -0.8832(4) -0.3683(3) -0.37297(11) 0.0206(6) Uani 1 1 d . . . . .
H00M H -0.8937 -0.3749 -0.4101 0.025 Uiso 1 1 calc R . . . .
H00N H -0.9028 -0.4681 -0.3588 0.025 Uiso 1 1 calc R . . . .
C00K C -1.0237(4) -0.2644(3) -0.35288(10) 0.0218(6) Uani 1 1 d . . . . .
H00O H -1.1453 -0.3031 -0.3623 0.026 Uiso 1 1 calc R . . . .
C00L C -0.8307(4) -0.0644(3) -0.37709(10) 0.0186(6) Uani 1 1 d . . . . .
C00M C -0.6945(4) -0.3137(3) -0.35877(10) 0.0173(6) Uani 1 1 d . . . . .
H00P H -0.6866 -0.3190 -0.3211 0.021 Uiso 1 1 calc R . . . .
C00N C -0.3708(5) -0.5643(5) -0.26082(12) 0.0373(9) Uani 1 1 d . . . . .
H00Q H -0.4122 -0.5435 -0.2264 0.056 Uiso 1 1 calc GR . . . .
H00R H -0.2439 -0.5358 -0.2641 0.056 Uiso 1 1 calc GR . . . .
H00S H -0.3836 -0.6700 -0.2678 0.056 Uiso 1 1 calc GR . . . .
C00O C -1.1431(5) -0.2071(6) -0.22246(14) 0.0582(13) Uani 1 1 d . . . . .
H00T H -1.2488 -0.1641 -0.2059 0.087 Uiso 1 1 calc GR . . . .
H00U H -1.0334 -0.1603 -0.2094 0.087 Uiso 1 1 calc GR . . . .
H00V H -1.1388 -0.3134 -0.2156 0.087 Uiso 1 1 calc GR . . . .
C1 C -0.2578(4) -0.5810(3) -0.41530(11) 0.0189(6) Uani 1 1 d . . . . .

loop_
_atom_site_aniso_label
_atom_site_aniso_U_11
_atom_site_aniso_U_22
_atom_site_aniso_U_33
_atom_site_aniso_U_23
_atom_site_aniso_U_13
_atom_site_aniso_U_12
O001 0.0275(11) 0.0252(11) 0.0144(10) 0.0017(9) -0.0012(8) 0.0096(10)
O002 0.0228(10) 0.0269(12) 0.0283(11) -0.0013(10) 0.0024(9) 0.0106(10)
O003 0.0242(10) 0.0320(12) 0.0150(9) 0.0060(9) -0.0018(8) 0.0066(10)
O004 0.0208(10) 0.0350(12) 0.0264(11) 0.0039(9) 0.0063(9) 0.0060(11)
O005 0.0156(9) 0.0205(10) 0.0283(11) 0.0031(9) -0.0002(9) 0.0018(9)
C006 0.0196(13) 0.0150(14) 0.0170(13) 0.0007(12) 0.0002(11) -0.0006(13)
C007 0.0186(13) 0.0147(13) 0.0187(13) 0.0016(11) -0.0025(12) -0.0005(13)
C008 0.0343(17) 0.0278(17) 0.0148(14) 0.0017(13) -0.0025(13) 0.0084(15)
C009 0.0246(15) 0.0206(14) 0.0265(16) -0.0008(13) -0.0009(13) -0.0043(14)
C00A 0.0184(13) 0.0165(14) 0.0183(14) 0.0042(12) -0.0019(11) -0.0049(13)
C00B 0.0188(13) 0.0195(14) 0.0195(14) -0.0008(12) 0.0001(12) 0.0020(13)
C00C 0.0286(16) 0.0162(14) 0.0253(15) 0.0015(13) -0.0049(13) 0.0045(13)
C00D 0.0272(17) 0.042(2) 0.0368(19) 0.0040(16) 0.0131(15) 0.0073(16)
C00E 0.0336(17) 0.0138(14) 0.0306(16) 0.0010(13) -0.0020(14) -0.0003(14)
C00F 0.0208(14) 0.0174(15) 0.0116(12) -0.0016(12) -0.0024(11) 0.0008(13)
C00G 0.0172(13) 0.0117(13) 0.0188(14) 0.0012(11) -0.0007(11) -0.0009(11)
C00H 0.0276(16) 0.0369(19) 0.0302(17) -0.0059(15) 0.0043(13) 0.0098(15)
C00I 0.0167(13) 0.0171(15) 0.0223(15) 0.0039(12) -0.0038(11) 0.0005(13)
C00J 0.0200(14) 0.0171(15) 0.0248(15) 0.0033(13) 0.0007(12) -0.0010(13)
C00K 0.0181(14) 0.0217(15) 0.0256(15) 0.0049(12) 0.0001(12) -0.0015(14)
C00L 0.0183(13) 0.0223(15) 0.0151(13) -0.0018(12) 0.0002(12) 0.0012(12)
C00M 0.0182(14) 0.0191(15) 0.0146(13) 0.0019(11) -0.0020(11) -0.0005(13)
C00N 0.0369(18) 0.052(2) 0.0229(17) 0.0141(16) -0.0035(14) 0.0170(18)
C00O 0.040(2) 0.096(4) 0.038(2) -0.013(2) -0.0004(18) 0.006(2)
C1 0.0153(13) 0.0134(14) 0.0282(16) -0.0031(12) -0.0001(12) 0.0003(12)

loop_
_atom_type_symbol
_atom_type_description
_atom_type_scat_dispersion_real
_atom_type_scat_dispersion_imag
_atom_type_scat_source
C C 0.0033 0.0016 'International Tables Vol C Tables 4.2.6.8 and 6.1.1.4'
H H 0.0000 0.0000 'International Tables Vol C Tables 4.2.6.8 and 6.1.1.4'
O O 0.0106 0.0060 'International Tables Vol C Tables 4.2.6.8 and 6.1.1.4'

loop_
_geom_angle_atom_site_label_1
_geom_angle_atom_site_label_2
_geom_angle_atom_site_label_3
_geom_angle
_geom_angle_site_symmetry_1
_geom_angle_site_symmetry_3
_geom_angle_publ_flag
C007 O001 C008 117.7(2) . . ?
C1 O002 C00H 117.4(2) . . ?
C00A O003 C00N 117.8(2) . . ?
C00K O004 C00D 113.3(2) . . ?
C00L O005 C00K 116.5(2) . . ?
C007 C006 H006 121.0 . . ?
C1 C006 H006 121.0 . . ?
C1 C006 C007 118.0(3) . . ?
O001 C007 C006 122.2(2) . . ?
O001 C007 C00G 115.2(2) . . ?
C00G C007 C006 122.5(2) . . ?
O001 C008 H00A 109.5 . . ?
O001 C008 H00B 109.5 . . ?
O001 C008 H00C 109.5 . . ?
H00A C008 H00B 109.5 . . ?
H00A C008 H00C 109.5 . . ?
H00B C008 H00C 109.5 . . ?
C00B C009 H009 120.3 . . ?
C00E C009 H009 120.3 . . ?
C00E C009 C00B 119.5(3) . . ?
O003 C00A C00G 114.9(2) . . ?
O003 C00A C00I 122.8(2) . . ?
C00I C00A C00G 122.3(3) . . ?
C009 C00B H00D 119.0 . . ?
C009 C00B C00F 122.0(3) . . ?
C00F C00B H00D 119.0 . . ?
C00E C00C H00E 119.9 . . ?
C00E C00C C00L 120.1(3) . . ?
C00L C00C H00E 119.9 . . ?
O004 C00D H00F 110.0 . . ?
O004 C00D H00G 110.0 . . ?
O004 C00D C00O 108.3(3) . . ?
H00F C00D H00G 108.4 . . ?
C00O C00D H00F 110.0 . . ?
C00O C00D H00G 110.0 . . ?
C009 C00E H00H 120.0 . . ?
C00C C00E C009 119.9(3) . . ?
C00C C00E H00H 120.0 . . ?
C00B C00F C00M 122.4(2) . . ?
C00L C00F C00B 117.4(3) . . ?
C00L C00F C00M 120.2(2) . . ?
C007 C00G C00A 116.5(2) . . ?
C007 C00G C00M 122.2(2) . . ?
C00A C00G C00M 121.3(2) . . ?
O002 C00H H00I 109.5 . . ?
O002 C00H H00J 109.5 . . ?
O002 C00H H00K 109.5 . . ?
H00I C00H H00J 109.5 . . ?
H00I C00H H00K 109.5 . . ?
H00J C00H H00K 109.5 . . ?
C00A C00I H00L 120.4 . . ?
C00A C00I C1 119.1(3) . . ?
C1 C00I H00L 120.4 . . ?
H00M C00J H00N 108.1 . . ?
C00K C00J H00M 109.6 . . ?
C00K C00J H00N 109.6 . . ?
C00K C00J C00M 110.1(2) . . ?
C00M C00J H00M 109.6 . . ?
C00M C00J H00N 109.6 . . ?
O004 C00K O005 110.8(2) . . ?
O004 C00K C00J 108.4(2) . . ?
O004 C00K H00O 108.5 . . ?
O005 C00K C00J 112.0(2) . . ?
O005 C00K H00O 108.5 . . ?
C00J C00K H00O 108.5 . . ?
O005 C00L C00C 115.3(3) . . ?
O005 C00L C00F 123.6(3) . . ?
C00F C00L C00C 121.1(3) . . ?
C00F C00M C00J 109.2(2) . . ?
C00F C00M H00P 106.5 . . ?
C00G C00M C00F 114.4(2) . . ?
C00G C00M C00J 113.3(2) . . ?
C00G C00M H00P 106.5 . . ?
C00J C00M H00P 106.5 . . ?
O003 C00N H00Q 109.5 . . ?
O003 C00N H00R 109.5 . . ?
O003 C00N H00S 109.5 . . ?
H00Q C00N H00R 109.5 . . ?
H00Q C00N H00S 109.5 . . ?
H00R C00N H00S 109.5 . . ?
C00D C00O H00T 109.5 . . ?
C00D C00O H00U 109.5 . . ?
C00D C00O H00V 109.5 . . ?
H00T C00O H00U 109.5 . . ?
H00T C00O H00V 109.5 . . ?
H00U C00O H00V 109.5 . . ?
O002 C1 C006 123.6(3) . . ?
O002 C1 C00I 115.0(2) . . ?
C006 C1 C00I 121.5(3) . . ?

loop_
_geom_bond_atom_site_label_1
_geom_bond_atom_site_label_2
_geom_bond_distance
_geom_bond_site_symmetry_2
_geom_bond_publ_flag
O001 C007 1.367(3) . ?
O001 C008 1.432(3) . ?
O002 C00H 1.419(4) . ?
O002 C1 1.370(3) . ?
O003 C00A 1.374(3) . ?
O003 C00N 1.436(4) . ?
O004 C00D 1.434(4) . ?
O004 C00K 1.399(3) . ?
O005 C00K 1.433(3) . ?
O005 C00L 1.384(3) . ?
C006 H006 0.9500 . ?
C006 C007 1.401(4) . ?
C006 C1 1.386(4) . ?
C007 C00G 1.400(4) . ?
C008 H00A 0.9800 . ?
C008 H00B 0.9800 . ?
C008 H00C 0.9800 . ?
C009 H009 0.9500 . ?
C009 C00B 1.386(4) . ?
C009 C00E 1.384(4) . ?
C00A C00G 1.408(4) . ?
C00A C00I 1.378(4) . ?
C00B H00D 0.9500 . ?
C00B C00F 1.396(4) . ?
C00C H00E 0.9500 . ?
C00C C00E 1.376(4) . ?
C00C C00L 1.399(4) . ?
C00D H00F 0.9900 . ?
C00D H00G 0.9900 . ?
C00D C00O 1.450(5) . ?
C00E H00H 0.9500 . ?
C00F C00L 1.388(4) . ?
C00F C00M 1.518(4) . ?
C00G C00M 1.507(4) . ?
C00H H00I 0.9800 . ?
C00H H00J 0.9800 . ?
C00H H00K 0.9800 . ?
C00I H00L 0.9500 . ?
C00I C1 1.389(4) . ?
C00J H00M 0.9900 . ?
C00J H00N 0.9900 . ?
C00J C00K 1.501(4) . ?
C00J C00M 1.531(4) . ?
C00K H00O 1.0000 . ?
C00M H00P 1.0000 . ?
C00N H00Q 0.9800 . ?
C00N H00R 0.9800 . ?
C00N H00S 0.9800 . ?
C00O H00T 0.9800 . ?
C00O H00U 0.9800 . ?
C00O H00V 0.9800 . ?

loop_
_geom_torsion_atom_site_label_1
_geom_torsion_atom_site_label_2
_geom_torsion_atom_site_label_3
_geom_torsion_atom_site_label_4
_geom_torsion
_geom_torsion_site_symmetry_1
_geom_torsion_site_symmetry_2
_geom_torsion_site_symmetry_3
_geom_torsion_site_symmetry_4
_geom_torsion_publ_flag
O001 C007 C00G C00A 178.1(2) . . . . ?
O001 C007 C00G C00M -2.4(4) . . . . ?
O003 C00A C00G C007 -179.5(2) . . . . ?
O003 C00A C00G C00M 0.9(4) . . . . ?
O003 C00A C00I C1 -178.0(3) . . . . ?
C006 C007 C00G C00A -3.4(4) . . . . ?
C006 C007 C00G C00M 176.2(2) . . . . ?
C007 C006 C1 O002 -179.2(2) . . . . ?
C007 C006 C1 C00I 0.3(4) . . . . ?
C007 C00G C00M C00F -58.0(3) . . . . ?
C007 C00G C00M C00J 68.0(3) . . . . ?
C008 O001 C007 C006 3.8(4) . . . . ?
C008 O001 C007 C00G -177.7(2) . . . . ?
C009 C00B C00F C00L 1.2(4) . . . . ?
C009 C00B C00F C00M -175.9(3) . . . . ?
C00A C00G C00M C00F 121.5(3) . . . . ?
C00A C00G C00M C00J -112.4(3) . . . . ?
C00A C00I C1 O002 178.0(2) . . . . ?
C00A C00I C1 C006 -1.5(4) . . . . ?
C00B C009 C00E C00C -0.8(4) . . . . ?
C00B C00F C00L O005 177.7(3) . . . . ?
C00B C00F C00L C00C -0.4(4) . . . . ?
C00B C00F C00M C00G -31.5(4) . . . . ?
C00B C00F C00M C00J -159.7(3) . . . . ?
C00D O004 C00K O005 65.2(3) . . . . ?
C00D O004 C00K C00J -171.5(2) . . . . ?
C00E C009 C00B C00F -0.6(4) . . . . ?
C00E C00C C00L O005 -179.2(3) . . . . ?
C00E C00C C00L C00F -0.9(4) . . . . ?
C00G C00A C00I C1 0.3(4) . . . . ?
C00H O002 C1 C006 10.9(4) . . . . ?
C00H O002 C1 C00I -168.6(3) . . . . ?
C00I C00A C00G C007 2.1(4) . . . . ?
C00I C00A C00G C00M -177.5(3) . . . . ?
C00K O004 C00D C00O 171.3(3) . . . . ?
C00K O005 C00L C00C -167.6(2) . . . . ?
C00K O005 C00L C00F 14.1(4) . . . . ?
C00K C00J C00M C00F -49.5(3) . . . . ?
C00K C00J C00M C00G -178.3(2) . . . . ?
C00L O005 C00K O004 79.2(3) . . . . ?
C00L O005 C00K C00J -42.0(3) . . . . ?
C00L C00C C00E C009 1.5(4) . . . . ?
C00L C00F C00M C00G 151.5(2) . . . . ?
C00L C00F C00M C00J 23.3(3) . . . . ?
C00M C00F C00L O005 -5.1(4) . . . . ?
C00M C00F C00L C00C 176.7(2) . . . . ?
C00M C00J C00K O004 -61.7(3) . . . . ?
C00M C00J C00K O005 60.9(3) . . . . ?
C00N O003 C00A C00G 180.0(3) . . . . ?
C00N O003 C00A C00I -1.6(4) . . . . ?
C1 C006 C007 O001 -179.3(3) . . . . ?
C1 C006 C007 C00G 2.3(4) . . . . ?
